data_1100442
loop_
_publ_author_name
'Aurich, Hans G\"unter'
'Biesemeier, Frank'
'Geiger, Michael'
'Harms, Klaus'

_publ_section_title
;
 Bicyclic and Tricyclic Compounds with \b-Amino Alcohol Groups as Chiral
 Ligands in the Enantioselective Reaction of Diethylzinc with Aldehydes
;
_journal_coden_ASTM LIARFV
_journal_issue 2
_journal_name_full 'Liebigs Annalen/Recueil'
_journal_page_first 423
_journal_page_last 434
_journal_paper_doi 10.1002/jlac.199719970222
_journal_volume 1997
_journal_year 1997
_chemical_formula_sum 'C12 H21 N O3'
_space_group_IT_number 19
_symmetry_cell_setting orthorhombic
_symmetry_Int_Tables_number 19
_symmetry_space_group_name_Hall 'P 2ac 2ab'
_symmetry_space_group_name_H-M 'P 21 21 21'
_cell_angle_alpha 90
_cell_angle_beta 90
_cell_angle_gamma 90
_cell_formula_units_Z 4
_cell_length_a 5.291(1)
_cell_length_b 13.453(1)
_cell_length_c 16.941(1)
_cod_original_formula_sum 'C12 H21 N1 O3'
_cod_database_code 1100442

loop_
_symmetry_equiv_pos_site_id
_symmetry_equiv_pos_as_xyz
1 x,y,z
2 1/2-x,-y,1/2+z
3 1/2+x,1/2-y,-z
4 -x,1/2+y,1/2-z

loop_
_atom_site_label
_atom_site_type_symbol
_atom_site_fract_x
_atom_site_fract_y
_atom_site_fract_z
C1 C 0.9513(3) 0.94512(14) 0.16397(10)
H1 H 1.0856(3) 0.99004(14) 0.18357(10)
N1 N 0.9253(3) 0.95287(11) 0.07768(8)
O1 O 0.8733(3) 0.84935(10) 0.05568(8)
C2 C 1.0321(5) 0.78810(15) 0.10474(13)
H2 H 1.2073(5) 0.78869(15) 0.08594(13)
H3 H 0.9710(5) 0.71934(15) 0.10595(13)
C3 C 1.0110(4) 0.83594(14) 0.18496(12)
H4 H 1.1690(4) 0.82957(14) 0.21585(12)
C4 C 0.7781(5) 0.8050(2) 0.23271(13)
H5 H 0.6519(5) 0.7739(2) 0.19834(13)
H6 H 0.8251(5) 0.7576(2) 0.27412(13)
O2 O 0.6806(3) 0.89374(11) 0.26645(8)
C5 C 0.6992(4) 0.9667(2) 0.20499(11)
H7 H 0.5601(4) 0.9560(2) 0.16683(11)
C6 C 0.6753(5) 1.0695(2) 0.23935(13)
H8 H 0.5108(5) 1.0766(2) 0.26401(13)
H9 H 0.6931(5) 1.1184(2) 0.19767(13)
H10 H 0.8065(5) 1.0796(2) 0.27853(13)
C7 C 1.1536(3) 0.98886(13) 0.03543(10)
H11 H 1.3031(3) 0.94947(13) 0.05147(10)
C8 C 1.1906(4) 1.09787(14) 0.05800(11)
H12 H 1.0361(4) 1.13496(14) 0.04573(11)
H13 H 1.2197(4) 1.10257(14) 0.11501(11)
C9 C 1.4122(4) 1.1449(2) 0.01457(12)
H14 H 1.4237(4) 1.2153(2) 0.02887(12)
H15 H 1.5693(4) 1.1124(2) 0.03112(12)
C10 C 1.3844(5) 1.1357(2) -0.07412(12)
H16 H 1.5380(5) 1.1602(2) -0.09997(12)
H17 H 1.2421(5) 1.1765(2) -0.09199(12)
C11 C 1.3396(4) 1.02784(15) -0.09703(11)
H18 H 1.3095(4) 1.02400(15) -0.15403(11)
H19 H 1.4918(4) 0.98910(15) -0.08524(11)
C12 C 1.1173(4) 0.98263(13) -0.05404(10)
H20 H 0.9623(4) 1.01956(13) -0.06857(10)
O3 O 1.0962(3) 0.88291(11) -0.08236(8)
H21 H 0.9912(53) 0.8532(19) -0.0469(16)

loop_
_atom_type_symbol
_atom_type_radius_bond
C 0.68
H 0.23
N 0.68
O 0.68
